data_9013816
loop_
_publ_author_name
'Wierzbicka-Wieczorek M'
'Kolitsch, U.'
'Tillmanns, E.'

_publ_section_title
;
 The crystal structures of three new complex silicates of sandium
;
_journal_name_full 'The Canadian Mineralogist'
_journal_page_first 51
_journal_page_last 68
_journal_paper_doi 10.3749/canmin.48.1.51
_journal_volume 48
_journal_year 2010
_chemical_compound_source Synthetic
_chemical_formula_structural RbBaSc(Si3O9)
_chemical_formula_sum 'Ba O9 Rb Sc Si3'
_space_group_IT_number 14
_symmetry_space_group_name_Hall '-P 2yn'
_symmetry_space_group_name_H-M 'P 1 21/n 1'
_cell_angle_alpha 90
_cell_angle_beta 90.07
_cell_angle_gamma 90
_cell_length_a 6.957
_cell_length_b 10.199
_cell_length_c 11.881
_cell_formula_units_Z 4
_cell_volume 843.009
_database_code_amcsd 0006317
_exptl_crystal_density_diffrn 3.908
_cod_original_formula_sum 'Rb Ba Sc Si3 O9'
_cod_database_code 9013816
_amcsd_formula_title RbBaScSi3O9

loop_
_space_group_symop_operation_xyz
x,y,z
1/2+x,1/2-y,1/2+z
1/2-x,1/2+y,1/2-z
-x,-y,-z

loop_
_atom_site_aniso_label
_atom_site_aniso_U_11
_atom_site_aniso_U_22
_atom_site_aniso_U_33
_atom_site_aniso_U_12
_atom_site_aniso_U_13
_atom_site_aniso_U_23
Rb 0.01734 0.01146 0.01848 0.00014 -0.00102 0.00057
Ba 0.01002 0.01230 0.01068 0.00083 -0.00011 -0.00184
Sc 0.00762 0.00526 0.00634 0.00011 0.00010 -0.00030
Si1 0.00720 0.00600 0.00570 0.00052 0.00040 0.00038
Si2 0.00570 0.00680 0.00660 0.00000 -0.00001 -0.00080
Si3 0.00620 0.00630 0.00690 -0.00020 -0.00119 -0.00050
O1 0.01360 0.01030 0.01070 0.00120 0.00100 0.00580
O2 0.01160 0.00730 0.00930 0.00070 -0.00030 -0.00110
O3 0.00870 0.01450 0.00730 0.00140 0.00110 0.00120
O4 0.00910 0.01580 0.00810 -0.00340 0.00060 0.00010
O5 0.01730 0.01090 0.01520 0.00610 0.00370 -0.00050
O6 0.01650 0.00810 0.00850 -0.00390 0.00220 -0.00060
O7 0.00640 0.03050 0.01100 -0.00180 0.00030 0.00510
O8 0.01360 0.00970 0.01020 -0.00260 0.00090 -0.00360
O9 0.01450 0.00830 0.01930 0.00340 -0.00330 -0.00040

loop_
_atom_site_label
_atom_site_fract_x
_atom_site_fract_y
_atom_site_fract_z
_atom_site_U_iso_or_equiv
Rb 0.24420 0.55434 0.57947 0.01576
Ba 0.24119 0.44084 0.91236 0.01100
Sc 0.25646 0.50412 0.23416 0.00641
Si1 0.31093 0.26411 0.44195 0.00632
Si2 0.00786 0.25153 0.62327 0.00636
Si3 0.43439 0.25320 0.68364 0.00650
O1 0.35690 0.37539 0.35277 0.01150
O2 0.34890 0.11341 0.40971 0.00940
O3 0.09410 0.28422 0.49568 0.01010
O4 0.46000 0.29258 0.54950 0.01100
O5 -0.12350 0.37269 0.65380 0.01440
O6 -0.08380 0.10734 0.61150 0.01100
O7 0.19840 0.24644 0.70620 0.01600
O8 0.50350 0.37039 0.76207 0.01120
O9 0.50620 0.10667 0.70490 0.01400

loop_
_cod_related_entry_id
_cod_related_entry_database
_cod_related_entry_code
1 AMCSD 0006317
